data_2105045
loop_
_publ_author_name
'Checi\'nska, Lilianna'
'Grabowsky, Simon'
'Ma\/lecka, Magdalena'
'Rybarczyk-Pirek, Agnieszka J.'
'J\'o\'zwiak, Andrzej'
'Paulmann, Carsten'
'Luger, Peter'

_publ_section_title
;
 Experimental and theoretical electron-density study of three isoindole
 derivatives: topological and Hirshfeld surface analysis of weak
 intermolecular interactions
;
_journal_coeditor_code SN5107
_journal_issue 6
_journal_name_full 'Acta Crystallographica Section B'
_journal_page_first 569
_journal_page_last 581
_journal_paper_doi 10.1107/S0108768111041747
_journal_volume 67
_journal_year 2011
_chemical_absolute_configuration ad
_chemical_formula_moiety 'C19 H14 N2 O2'
_chemical_formula_sum 'C19 H14 N2 O2'
_chemical_formula_weight 302.32
_chemical_name_systematic (3S)-3-hydroxy-2,3-diphenyl-2,3-dihydro-pyrrolo[3,4-c]pyridine-1-one
_space_group_IT_number 19
_symmetry_cell_setting orthorhombic
_symmetry_Int_Tables_number 19
_symmetry_space_group_name_Hall 'P 2ac 2ab'
_symmetry_space_group_name_H-M 'P 21 21 21'
_audit_creation_method XD2006
_cell_angle_alpha 90.00
_cell_angle_beta 90.00
_cell_angle_gamma 90.00
_cell_formula_units_Z 4
_cell_length_a 7.875(2)
_cell_length_b 9.892(2)
_cell_length_c 18.843(4)
_cell_measurement_temperature 100(2)
_cell_volume 1467.9(6)
_computing_cell_refinement 'XDS (Kabsch, 1993; 2010)'
_computing_data_collection 'MarCCD (Paulmann & Morgenroth, 2006)'
_computing_data_reduction 'XDS (Kabsch, 1993; 2010)'
_computing_molecular_graphics 'Volkov et al, (2006)'
_computing_publication_material 'Volkov et al, (2006)'
_computing_structure_refinement 'Volkov et al, (2006)'
_computing_structure_solution 'SHELXS-97 (Sheldrick, 2008)'
_diffrn_ambient_temperature 100(2)
_diffrn_detector_type 'MarCCD detector'
_diffrn_measured_fraction_theta_full 0.955
_diffrn_measured_fraction_theta_max 0.955
_diffrn_measurement_device_type 'Huber diffractometer'
_diffrn_measurement_method '\f scan'
_diffrn_radiation_monochromator graphite
_diffrn_radiation_source synchrotron
_diffrn_radiation_type synchrotron
_diffrn_radiation_wavelength 0.60000(2)
_diffrn_reflns_av_R_equivalents 0.0297
_diffrn_reflns_av_sigmaI/netI 0.0105
_diffrn_reflns_limit_h_max 18
_diffrn_reflns_limit_h_min -10
_diffrn_reflns_limit_k_max 23
_diffrn_reflns_limit_k_min -23
_diffrn_reflns_limit_l_max 44
_diffrn_reflns_limit_l_min -44
_diffrn_reflns_number 144632
_diffrn_reflns_theta_full 47.02
_diffrn_reflns_theta_max 47.02
_diffrn_reflns_theta_min 1.82
_exptl_absorpt_coefficient_mu 0.090
_exptl_absorpt_correction_type none
_exptl_crystal_colour colourless
_exptl_crystal_density_diffrn 1.368
_exptl_crystal_density_method 'not measured'
_exptl_crystal_description plate
_exptl_crystal_F_000 632
_exptl_crystal_size_max 0.6
_exptl_crystal_size_mid 0.4
_exptl_crystal_size_min 0.1
_refine_diff_density_max 0.117
_refine_diff_density_min -0.195
_refine_diff_density_rms 0.038
_refine_ls_extinction_method none
_refine_ls_goodness_of_fit_ref 2.529
_refine_ls_hydrogen_treatment noref
_refine_ls_matrix_type full
_refine_ls_number_parameters 535
_refine_ls_number_reflns 11025
_refine_ls_number_restraints 0
_refine_ls_R_factor_all 0.019
_refine_ls_R_factor_gt 0.018
_refine_ls_R_Fsqd_factor 0.039
_refine_ls_shift/su_max 0
_refine_ls_structure_factor_coef Fsqd
_refine_ls_weighting_details
;
calc w2 = 1/[s^2^(Fo^2^)]
;
_refine_ls_weighting_scheme calc
_refine_ls_wR_factor_ref 0.033
_reflns_number_gt 11018
_reflns_number_total 11539
_reflns_threshold_expression >2\s(I)
_cod_data_source_file sn5107.cif
_cod_data_source_block III
_cod_original_sg_symbol_H-M 'P 212121'
_cod_database_code 2105045
_cod_database_fobs_code 2105045
_publcif_info_exptl_table_max_cols 6

loop_
_space_group_symop_id
_space_group_symop_operation_xyz
1 +X,+Y,+Z
2 1/2-X,-Y,1/2+Z
3 1/2+X,1/2-Y,-Z
4 -X,1/2+Y,1/2-Z

loop_
_atom_local_axes_atom_label
_atom_local_axes_atom0
_atom_local_axes_ax1
_atom_local_axes_atom1
_atom_local_axes_atom2
_atom_local_axes_ax2
O(1) C(2) X O(1) N(1) Y
O(2) C(8) X O(2) H(2) Y
N(1) C(1) X N(1) C(8) Y
N(2) C(6) X N(2) C(4) Y
C(1) C(2) X C(1) N(1) Y
C(2) C(3) X C(2) C(7) Y
C(3) C(4) X C(3) C(2) Y
C(4) N(2) X C(4) C(3) Y
C(6) C(7) X C(6) N(2) Y
C(7) C(2) X C(7) C(6) Y
C(8) C(7) Z C(8) N(1) Y
C(81) C(82) X C(81) C(86) Y
C(82) C(83) X C(82) C(81) Y
C(83) C(84) X C(83) C(82) Y
C(84) C(85) X C(84) C(83) Y
C(85) C(84) -X C(85) C(86) Y
C(86) C(85) -X C(86) C(81) Y
C(91) C(92) X C(91) C(96) Y
C(92) C(93) X C(92) C(91) Y
C(93) C(94) X C(93) C(92) Y
C(94) C(95) X C(94) C(93) Y
C(95) C(94) -X C(95) C(96) Y
C(96) C(95) -X C(96) C(91) Y
H(2) O(2) Z H(2) C(8) Y
H(3) C(3) Z H(3) C(4) Y
H(4) C(4) Z H(4) N(2) Y
H(6) C(6) Z H(6) C(7) Y
H(82) C(82) Z H(82) C(83) Y
H(83) C(83) Z H(83) C(84) Y
H(84) C(84) Z H(84) C(85) Y
H(85) C(85) -Z H(85) C(84) Y
H(86) C(86) -Z H(86) C(85) Y
H(92) C(92) Z H(92) C(93) Y
H(93) C(93) Z H(93) C(94) Y
H(94) C(94) Z H(94) C(95) Y
H(95) C(95) -Z H(95) C(94) Y
H(96) C(96) -Z H(96) C(95) Y

loop_
_atom_rho_multipole_atom_label
_atom_rho_multipole_coeff_Pv
_atom_rho_multipole_coeff_P00
_atom_rho_multipole_coeff_P11
_atom_rho_multipole_coeff_P1-1
_atom_rho_multipole_coeff_P10
_atom_rho_multipole_coeff_P20
_atom_rho_multipole_coeff_P21
_atom_rho_multipole_coeff_P2-1
_atom_rho_multipole_coeff_P22
_atom_rho_multipole_coeff_P2-2
_atom_rho_multipole_coeff_P30
_atom_rho_multipole_coeff_P31
_atom_rho_multipole_coeff_P3-1
_atom_rho_multipole_coeff_P32
_atom_rho_multipole_coeff_P3-2
_atom_rho_multipole_coeff_P33
_atom_rho_multipole_coeff_P3-3
_atom_rho_multipole_coeff_P40
_atom_rho_multipole_coeff_P41
_atom_rho_multipole_coeff_P4-1
_atom_rho_multipole_coeff_P42
_atom_rho_multipole_coeff_P4-2
_atom_rho_multipole_coeff_P43
_atom_rho_multipole_coeff_P4-3
_atom_rho_multipole_coeff_P44
_atom_rho_multipole_coeff_P4-4
_atom_rho_multipole_kappa
_atom_rho_multipole_kappa_prime0
_atom_rho_multipole_kappa_prime1
_atom_rho_multipole_kappa_prime2
_atom_rho_multipole_kappa_prime3
_atom_rho_multipole_kappa_prime4
_atom_rho_multipole_radial_slater_n0
_atom_rho_multipole_radial_slater_zeta0
_atom_rho_multipole_radial_slater_n1
_atom_rho_multipole_radial_slater_zeta1
_atom_rho_multipole_radial_slater_n2
_atom_rho_multipole_radial_slater_zeta2
_atom_rho_multipole_radial_slater_n3
_atom_rho_multipole_radial_slater_zeta3
_atom_rho_multipole_radial_slater_n4
_atom_rho_multipole_radial_slater_zeta4
O(1) 5.88(3) 0 -0.030(7) -0.055(6) 0 -0.052(8) 0 0 -0.044(7) -0.065(7) 0 0.010(7) 0.009(6) 0 0 -0.007(6) 0.027(6) -0.019(10) 0 0 -0.003(8) -0.004(9) 0 0 -0.011(7) 0.015(7) 1.000(2) 1 1 1 1 1 2 4.466 2 4.466 2 4.466 3 4.466 4 4.466
O(2) 5.84(3) 0 -0.059(7) -0.036(7) 0 0.025(7) 0 0 -0.046(7) 0.010(7) 0 -0.000(6) -0.022(6) 0 0 0.074(6) -0.026(7) 0.022(8) 0 0 0.005(8) 0.018(8) 0 0 0.033(7) 0.035(7) 1.001(2) 1 1 1 1 1 2 4.466 2 4.466 2 4.466 3 4.466 4 4.466
N(1) 4.97(3) 0 0.014(7) 0.020(7) 0 0.031(7) 0 0 0.010(6) 0.010(7) 0 0.029(7) -0.014(7) 0 0 0.136(7) -0.019(7) 0.009(10) 0 0 0.005(9) 0.019(9) 0 0 0.007(9) -0.011(8) 0.993(3) 1 1 1 1 1 2 3.83936 2 3.83936 2 3.83936 3 3.83936 4 3.83936
N(2) 4.98(4) 0 -0.056(10) -0.062(11) 0 -0.164(10) 0 0 -0.011(9) 0.007(10) 0 -0.021(9) -0.046(9) 0 0 0.105(10) -0.017(10) -0.001(12) 0 0 0.025(11) -0.002(11) 0 0 0.020(11) 0.041(11) 0.985(3) 1 1 1 1 1 2 3.83936 2 3.83936 2 3.83936 3 3.83936 4 3.83936
C(1) 4.01(4) 0 0.025(10) -0.036(10) 0 -0.232(9) 0 0 0.001(9) 0.069(9) 0 -0.014(10) 0.027(10) 0 0 0.273(12) -0.096(11) -0.019(14) 0 0 -0.022(13) -0.013(12) 0 0 0.061(14) 0.043(14) 0.978(4) 1 1 1 1 1 2 3.1762 2 3.1762 2 3.1762 3 3.1762 4 3.1762
C(2) 3.90(5) 0 0.040(11) 0.060(11) 0 -0.133(10) 0 0 0.032(10) -0.017(10) 0 0.011(10) 0.014(10) 0 0 0.195(12) 0.013(11) -0.034(14) 0 0 0.036(13) -0.042(14) 0 0 -0.003(15) 0.002(15) 0.998(5) 1 1 1 1 1 2 3.1762 2 3.1762 2 3.1762 3 3.1762 4 3.1762
C(3) 4.18(7) 0 0.022(14) 0.008(13) 0 -0.203(12) 0 0 0.003(11) 0.001(11) 0 0.018(12) -0.001(10) 0 0 0.230(14) 0.031(12) 0.016(15) 0 0 -0.025(14) -0.037(14) 0 0 -0.028(14) 0.017(15) 0.983(5) 1 1 1 1 1 2 3.1762 2 3.1762 2 3.1762 3 3.1762 4 3.1762
C(4) 3.99(6) 0 -0.035(14) -0.034(13) 0 -0.169(12) 0 0 -0.010(12) 0.002(12) 0 0.020(12) 0.046(11) 0 0 0.203(16) 0.076(13) -0.020(15) 0 0 0.018(14) 0.023(13) 0 0 0.040(16) 0.012(15) 0.990(5) 1 1 1 1 1 2 3.1762 2 3.1762 2 3.1762 3 3.1762 4 3.1762
C(6) 3.94(6) 0 -0.009(12) -0.014(14) 0 -0.176(11) 0 0 0.016(10) -0.007(11) 0 -0.002(11) 0.018(10) 0 0 0.229(13) -0.052(12) -0.033(14) 0 0 0.054(13) -0.032(12) 0 0 -0.007(15) -0.027(14) 0.992(5) 1 1 1 1 1 2 3.1762 2 3.1762 2 3.1762 3 3.1762 4 3.1762
C(7) 3.98(5) 0 0.066(11) 0.028(11) 0 -0.164(10) 0 0 -0.006(10) -0.031(9) 0 0.030(10) 0.010(10) 0 0 0.185(12) 0.041(12) 0.027(13) 0 0 -0.030(13) 0.008(12) 0 0 0.060(15) 0.034(14) 0.998(5) 1 1 1 1 1 2 3.1762 2 3.1762 2 3.1762 3 3.1762 4 3.1762
C(8) 4.12(5) 0 -0.035(9) -0.035(9) 0.066(9) 0.051(8) 0.053(7) 0.028(8) 0.061(8) 0.024(7) 0.243(11) 0.004(8) -0.049(9) -0.029(10) 0.034(9) -0.016(9) -0.185(10) 0.051(13) 0.015(11) -0.013(12) 0.062(13) -0.001(10) -0.048(11) 0.082(13) -0.024(12) 0.004(11) 0.966(4) 1 1 1 1 1 2 3.1762 2 3.1762 2 3.1762 3 3.1762 4 3.1762
C(81) 4.11(4) 0 0.007(11) 0.042(9) 0 -0.143(9) 0 0 0.018(9) -0.044(9) 0 0.027(10) 0.011(9) 0 0 0.207(12) -0.002(11) 0.024(12) 0 0 0.016(12) 0.017(11) 0 0 -0.028(14) -0.002(13) 0.982(3) 1 1 1 1 1 2 3.1762 2 3.1762 2 3.1762 3 3.1762 4 3.1762
C(82) 3.98(3) 0 -0.055(12) -0.004(11) 0 -0.151(9) 0 0 -0.033(10) -0.001(10) 0 0.038(10) 0.019(10) 0 0 0.219(13) 0.009(12) -0.030(13) 0 0 0.013(13) -0.017(13) 0 0 0.014(14) 0.012(14) 0.990(2) 1 1 1 1 1 2 3.1762 2 3.1762 2 3.1762 3 3.1762 4 3.1762
C(83) 4.27(3) 0 -0.058(12) 0.018(12) 0 -0.183(10) 0 0 -0.013(11) 0.003(11) 0 0.022(11) 0.008(10) 0 0 0.232(13) 0.069(12) 0.033(13) 0 0 0.022(13) 0.055(12) 0 0 0.064(15) -0.002(15) 0.971(2) 1 1 1 1 1 2 3.1762 2 3.1762 2 3.1762 3 3.1762 4 3.1762
C(84) 4.05(4) 0 -0.029(12) 0.029(10) 0 -0.188(10) 0 0 0.029(10) -0.000(10) 0 0.000(11) 0.019(10) 0 0 0.239(12) 0.018(11) 0.022(13) 0 0 0.012(12) 0.020(12) 0 0 -0.030(14) -0.043(14) 0.986(3) 1 1 1 1 1 2 3.1762 2 3.1762 2 3.1762 3 3.1762 4 3.1762
C(85) 4.1474 0 0.0026 0.0268 0 -0.173 0 0 -0.0095 0.0115 0 0.0233 0.0345 0 0 0.2142 0.0137 -0.0165 0 0 0.0014 0.0021 0 0 -0.0212 -0.0452 0.971(2) 1 1 1 1 1 2 3.1762 2 3.1762 2 3.1762 3 3.1762 4 3.1762
C(86) 4.0136 0 -0.0123 -0.0072 0 -0.1615 0 0 0.0126 0.0217 0 -0.001 0.0382 0 0 0.2015 0.0181 -0.0058 0 0 0.0133 -0.0079 0 0 -0.0091 -0.0156 0.990(2) 1 1 1 1 1 2 3.1762 2 3.1762 2 3.1762 3 3.1762 4 3.1762
C(91) 4.03(4) 0 0.027(8) 0.064(9) 0 -0.127(9) 0 0 0.028(7) -0.064(8) 0 0.004(9) 0.022(9) 0 0 0.207(10) -0.005(8) 0.047(12) 0 0 0.007(11) 0.008(12) 0 0 -0.017(10) 0.015(12) 0.982(3) 1 1 1 1 1 2 3.1762 2 3.1762 2 3.1762 3 3.1762 4 3.1762
C(92) 4.01(3) 0 -0.012(7) -0.007(7) 0 -0.162(6) 0 0 0.013(6) 0.022(6) 0 -0.001(6) 0.038(6) 0 0 0.202(7) 0.018(6) -0.006(8) 0 0 0.013(7) -0.008(8) 0 0 -0.009(7) -0.016(7) 0.990(2) 1 1 1 1 1 2 3.1762 2 3.1762 2 3.1762 3 3.1762 4 3.1762
C(93) 4.15(3) 0 0.003(8) 0.027(7) 0 -0.173(6) 0 0 -0.010(6) 0.012(6) 0 0.023(7) 0.035(6) 0 0 0.214(7) 0.014(6) -0.017(8) 0 0 0.001(8) 0.002(8) 0 0 -0.021(8) -0.045(8) 0.971(2) 1 1 1 1 1 2 3.1762 2 3.1762 2 3.1762 3 3.1762 4 3.1762
C(94) 4.07(4) 0 -0.012(8) 0.043(9) 0 -0.203(10) 0 0 -0.025(8) 0.011(10) 0 0.011(9) 0.012(10) 0 0 0.232(11) 0.021(8) 0.034(14) 0 0 0.026(12) 0.002(12) 0 0 -0.041(11) -0.013(12) 0.986(3) 1 1 1 1 1 2 3.1762 2 3.1762 2 3.1762 3 3.1762 4 3.1762
C(95) 4.1474 0 0.0026 0.0268 0 -0.173 0 0 -0.0095 0.0115 0 0.0233 0.0345 0 0 0.2142 0.0137 -0.0165 0 0 0.0014 0.0021 0 0 -0.0212 -0.0452 0.971(2) 1 1 1 1 1 2 3.1762 2 3.1762 2 3.1762 3 3.1762 4 3.1762
C(96) 4.0136 0 -0.0123 -0.0072 0 -0.1615 0 0 0.0126 0.0217 0 -0.001 0.0382 0 0 0.2015 0.0181 -0.0058 0 0 0.0133 -0.0079 0 0 -0.0091 -0.0156 0.990(2) 1 1 1 1 1 2 3.1762 2 3.1762 2 3.1762 3 3.1762 4 3.1762
H(2) 0.807(15) 0 0 0 0.082(11) 0.034(14) 0 0 0 0 0 0 0 0 0 0 0 0 0 0 0 0 0 0 0 0 1.13 1.29 1.29 1.29 1.29 1.29 0 2 1 2 2 2 3 2 4 2
H(3) 1.05(2) 0 0 0 0.075(15) -0.029(18) 0 0 0 0 0 0 0 0 0 0 0 0 0 0 0 0 0 0 0 0 1.13 1.29 1.29 1.29 1.29 1.29 0 2 1 2 2 2 3 2 4 2
H(4) 1.10(2) 0 0 0 0.058(14) -0.065(16) 0 0 0 0 0 0 0 0 0 0 0 0 0 0 0 0 0 0 0 0 1.13 1.29 1.29 1.29 1.29 1.29 0 2 1 2 2 2 3 2 4 2
H(6) 1.01(2) 0 0 0 0.108(14) -0.046(17) 0 0 0 0 0 0 0 0 0 0 0 0 0 0 0 0 0 0 0 0 1.13 1.29 1.29 1.29 1.29 1.29 0 2 1 2 2 2 3 2 4 2
H(82) 0.875(7) 0 0 0 0.072(5) -0.083(6) 0 0 0 0 0 0 0 0 0 0 0 0 0 0 0 0 0 0 0 0 1.13 1.29 1.29 1.29 1.29 1.29 0 2 1 2 2 2 3 2 4 2
H(83) 0.8746 0 0 0 0.0722 -0.0831 0 0 0 0 0 0 0 0 0 0 0 0 0 0 0 0 0 0 0 0 1.13 1.29 1.29 1.29 1.29 1.29 0 2 1 2 2 2 3 2 4 2
H(84) 0.8746 0 0 0 0.0722 -0.0831 0 0 0 0 0 0 0 0 0 0 0 0 0 0 0 0 0 0 0 0 1.13 1.29 1.29 1.29 1.29 1.29 0 2 1 2 2 2 3 2 4 2
H(85) 0.8746 0 0 0 0.0722 -0.0831 0 0 0 0 0 0 0 0 0 0 0 0 0 0 0 0 0 0 0 0 1.13 1.29 1.29 1.29 1.29 1.29 0 2 1 2 2 2 3 2 4 2
H(86) 0.8746 0 0 0 0.0722 -0.0831 0 0 0 0 0 0 0 0 0 0 0 0 0 0 0 0 0 0 0 0 1.13 1.29 1.29 1.29 1.29 1.29 0 2 1 2 2 2 3 2 4 2
H(92) 0.975(9) 0 0 0 0.082(5) -0.070(6) 0 0 0 0 0 0 0 0 0 0 0 0 0 0 0 0 0 0 0 0 1.13 1.29 1.29 1.29 1.29 1.29 0 2 1 2 2 2 3 2 4 2
H(93) 0.9748 0 0 0 0.0823 -0.0704 0 0 0 0 0 0 0 0 0 0 0 0 0 0 0 0 0 0 0 0 1.13 1.29 1.29 1.29 1.29 1.29 0 2 1 2 2 2 3 2 4 2
H(94) 0.9748 0 0 0 0.0823 -0.0704 0 0 0 0 0 0 0 0 0 0 0 0 0 0 0 0 0 0 0 0 1.13 1.29 1.29 1.29 1.29 1.29 0 2 1 2 2 2 3 2 4 2
H(95) 0.9748 0 0 0 0.0823 -0.0704 0 0 0 0 0 0 0 0 0 0 0 0 0 0 0 0 0 0 0 0 1.13 1.29 1.29 1.29 1.29 1.29 0 2 1 2 2 2 3 2 4 2
H(96) 0.9748 0 0 0 0.0823 -0.0704 0 0 0 0 0 0 0 0 0 0 0 0 0 0 0 0 0 0 0 0 1.13 1.29 1.29 1.29 1.29 1.29 0 2 1 2 2 2 3 2 4 2

loop_
_atom_site_aniso_label
_atom_site_aniso_U_11
_atom_site_aniso_U_22
_atom_site_aniso_U_33
_atom_site_aniso_U_12
_atom_site_aniso_U_13
_atom_site_aniso_U_23
O(1) 0.02031(10) 0.01420(6) 0.01680(6) 0.00129(5) 0.00447(6) -0.00429(5)
O(2) 0.01139(7) 0.01231(5) 0.01754(6) 0.00163(5) -0.00121(4) -0.00281(4)
N(1) 0.01472(7) 0.00878(4) 0.01239(5) -0.00034(4) 0.00089(4) -0.00097(4)
N(2) 0.01944(11) 0.01690(7) 0.02303(9) -0.00266(5) -0.00141(7) 0.00765(7)
C(1) 0.01313(8) 0.00976(5) 0.01464(6) 0.00026(4) 0.00166(5) -0.00212(4)
C(2) 0.01304(8) 0.00899(5) 0.01752(7) 0.00031(4) 0.00060(5) -0.00032(5)
C(3) 0.01851(10) 0.00936(5) 0.02566(9) 0.00051(5) 0.00012(7) -0.00008(6)
C(4) 0.02034(12) 0.01190(6) 0.02879(11) -0.00149(6) -0.00230(8) 0.00544(7)
C(6) 0.01600(9) 0.01646(7) 0.01649(7) -0.00138(5) 0.00018(6) 0.00412(6)
C(7) 0.01188(7) 0.01053(5) 0.01437(6) -0.00017(4) -0.00001(5) 0.00093(4)
C(8) 0.01131(7) 0.00979(4) 0.01264(5) 0.00038(4) -0.00012(5) -0.00104(4)
C(81) 0.01149(7) 0.01177(5) 0.01270(5) -0.00026(5) -0.00019(5) -0.00162(4)
C(82) 0.01258(8) 0.01444(5) 0.01687(6) 0.00118(5) -0.00195(6) -0.00150(5)
C(83) 0.01342(9) 0.01677(6) 0.01842(7) -0.00150(6) -0.00323(6) 0.00050(6)
C(84) 0.01667(10) 0.02032(7) 0.01916(7) -0.00418(7) -0.00306(7) -0.00410(7)
C(85) 0.01713(11) 0.02311(8) 0.02334(9) -0.00199(7) -0.00110(7) -0.01171(7)
C(86) 0.01342(8) 0.01819(6) 0.01915(7) -0.00050(5) 0.00016(6) -0.00800(6)
C(91) 0.01322(7) 0.01003(4) 0.01312(5) -0.00083(4) -0.00015(5) -0.00025(4)
C(92) 0.01961(10) 0.01514(6) 0.01595(6) -0.00359(6) -0.00424(6) 0.00202(5)
C(93) 0.02556(12) 0.01842(7) 0.01869(7) -0.00348(7) -0.00623(7) 0.00555(6)
C(94) 0.02245(11) 0.01378(6) 0.02029(7) -0.00118(6) -0.00115(8) 0.00467(6)
C(95) 0.01955(10) 0.01113(5) 0.01971(7) -0.00273(5) -0.00016(6) 0.00119(5)
C(96) 0.01750(8) 0.01127(5) 0.01610(6) -0.00307(5) -0.00187(6) 0.00034(4)
H(2) 0.019866 0.02117 0.031984 -0.00186 -0.002616 -0.004974
H(3) 0.043445 0.020139 0.040007 0.002461 0.005454 -0.007153
H(4) 0.045573 0.017092 0.052525 -0.000197 -0.000106 0.008566
H(6) 0.038105 0.033458 0.024127 -0.002099 0.005359 -0.001695
H(82) 0.025342 0.025171 0.033517 0.004836 0.000021 -0.007774
H(83) 0.019802 0.037726 0.042071 0.00303 -0.006788 -0.002764
H(84) 0.032182 0.043995 0.036563 -0.006903 -0.010955 -0.013593
H(85) 0.035663 0.040727 0.03588 0.001172 0.001186 -0.021315
H(86) 0.019555 0.035237 0.037378 0.003909 -0.000523 -0.011378
H(92) 0.037024 0.025984 0.030432 -0.009949 -0.008334 0.000253
H(93) 0.05078 0.039095 0.027855 -0.008872 -0.014145 0.009439
H(94) 0.050627 0.028723 0.041259 -0.009717 -0.007967 0.017131
H(95) 0.035484 0.022804 0.042483 -0.010658 -0.006208 0.00347
H(96) 0.029853 0.026081 0.026216 -0.002842 -0.007353 0.001078

loop_
_atom_site_label
_atom_site_fract_x
_atom_site_fract_y
_atom_site_fract_z
_atom_site_occupancy
_atom_site_symmetry_multiplicity
_atom_site_U_iso_or_equiv
O(1) 0.28430(3) 0.23448(2) 0.441157(12) 1 4 0.017
O(2) -0.00184(3) 0.463379(19) 0.603124(9) 1 4 0.014
N(1) 0.22664(2) 0.395020(16) 0.527885(9) 1 4 0.012
N(2) 0.10004(3) 0.05013(3) 0.687217(17) 1 4 0.020
C(1) 0.24290(3) 0.266386(18) 0.502214(11) 1 4 0.013
C(2) 0.20009(3) 0.173366(18) 0.561845(12) 1 4 0.013
C(3) 0.20173(3) 0.03311(2) 0.565727(16) 1 4 0.018
C(4) 0.15064(4) -0.02299(2) 0.630745(19) 1 4 0.020
C(6) 0.09873(3) 0.18592(2) 0.681760(14) 1 4 0.016
C(7) 0.14905(3) 0.250339(18) 0.619646(11) 1 4 0.012
C(8) 0.15737(3) 0.400503(17) 0.602387(10) 1 4 0.011
C(81) 0.27700(3) 0.474790(18) 0.652814(10) 1 4 0.012
C(82) 0.44849(3) 0.43640(2) 0.657127(12) 1 4 0.015
C(83) 0.55758(4) 0.50247(2) 0.704145(12) 1 4 0.016
C(84) 0.49555(4) 0.60677(3) 0.747340(13) 1 4 0.019
C(85) 0.32521(4) 0.64389(3) 0.743592(14) 1 4 0.021
C(86) 0.21550(3) 0.57779(2) 0.696392(12) 1 4 0.017
C(91) 0.24567(3) 0.513497(17) 0.484738(10) 1 4 0.012
C(92) 0.15749(3) 0.52214(2) 0.420407(11) 1 4 0.017
C(93) 0.17564(4) 0.63678(2) 0.377554(13) 1 4 0.021
C(94) 0.28136(4) 0.74292(2) 0.398930(14) 1 4 0.019
C(95) 0.36954(3) 0.733659(19) 0.463093(13) 1 4 0.017
C(96) 0.35230(3) 0.619317(18) 0.506223(11) 1 4 0.015
H(2) -0.082001 0.397551 0.585319 1 4 0.024
H(3) 0.23662 -0.032576 0.522153 1 4 0.035
H(4) 0.16026 -0.1315 0.636842 1 4 0.038
H(6) 0.063662 0.243231 0.728586 1 4 0.032
H(82) 0.493906 0.355429 0.623531 1 4 0.028
H(83) 0.688052 0.467998 0.705608 1 4 0.033
H(84) 0.581197 0.659505 0.782595 1 4 0.038
H(85) 0.275451 0.720103 0.779097 1 4 0.037
H(86) 0.081781 0.60284 0.69188 1 4 0.031
H(92) 0.07034 0.443057 0.404427 1 4 0.031
H(93) 0.112656 0.639423 0.326587 1 4 0.039
H(94) 0.295779 0.83207 0.366242 1 4 0.040
H(95) 0.454773 0.81503 0.477276 1 4 0.034
H(96) 0.419992 0.612977 0.55613 1 4 0.027

loop_
_geom_angle_atom_site_label_1
_geom_angle_atom_site_label_2
_geom_angle_atom_site_label_3
_geom_angle
_geom_angle_site_symmetry_1
_geom_angle_site_symmetry_2
_geom_angle_site_symmetry_3
_geom_angle_publ_flag
C(8) O(2) H(2) 106.385 1_555 1_555 1_555 yes
C(1) N(1) C(91) 123.376(17) 1_555 1_555 1_555 yes
C(4) N(2) C(6) 118.52(3) 1_555 1_555 1_555 yes
O(1) C(1) N(1) 126.25(2) 1_555 1_555 1_555 yes
O(1) C(1) C(2) 127.098(19) 1_555 1_555 1_555 yes
N(1) C(1) C(2) 106.652(17) 1_555 1_555 1_555 yes
C(1) C(2) C(3) 130.83(2) 1_555 1_555 1_555 yes
C(1) C(2) C(7) 108.555(16) 1_555 1_555 1_555 yes
C(3) C(2) C(7) 120.60(2) 1_555 1_555 1_555 yes
C(2) C(3) C(4) 115.98(3) 1_555 1_555 1_555 yes
C(2) C(3) H(3) 124.18 1_555 1_555 1_555 yes
C(4) C(3) H(3) 119.83 1_555 1_555 1_555 yes
N(2) C(4) C(3) 124.19(2) 1_555 1_555 1_555 yes
N(2) C(4) H(4) 118.00 1_555 1_555 1_555 yes
C(3) C(4) H(4) 117.69 1_555 1_555 1_555 yes
N(2) C(6) C(7) 121.27(3) 1_555 1_555 1_555 yes
N(2) C(6) H(6) 117.46 1_555 1_555 1_555 yes
C(7) C(6) H(6) 121.19 1_555 1_555 1_555 yes
C(2) C(7) C(6) 119.442(19) 1_555 1_555 1_555 yes
C(2) C(7) C(8) 110.803(17) 1_555 1_555 1_555 yes
C(6) C(7) C(8) 129.75(2) 1_555 1_555 1_555 yes
O(2) C(8) C(7) 113.142(18) 1_555 1_555 1_555 yes
O(2) C(8) C(81) 109.435(16) 1_555 1_555 1_555 yes
C(7) C(8) C(81) 111.307(16) 1_555 1_555 1_555 yes
C(8) C(81) C(82) 119.935(17) 1_555 1_555 1_555 yes
C(8) C(81) C(86) 120.24(2) 1_555 1_555 1_555 yes
C(82) C(81) C(86) 119.79(2) 1_555 1_555 1_555 yes
C(81) C(82) C(83) 120.09(2) 1_555 1_555 1_555 yes
C(81) C(82) H(82) 118.95 1_555 1_555 1_555 yes
C(83) C(82) H(82) 120.96 1_555 1_555 1_555 yes
C(82) C(83) C(84) 119.89(3) 1_555 1_555 1_555 yes
C(82) C(83) H(83) 116.90 1_555 1_555 1_555 yes
C(84) C(83) H(83) 123.20 1_555 1_555 1_555 yes
C(83) C(84) C(85) 120.02(2) 1_555 1_555 1_555 yes
C(83) C(84) H(84) 119.64 1_555 1_555 1_555 yes
C(85) C(84) H(84) 120.33 1_555 1_555 1_555 yes
C(84) C(85) C(86) 120.19(2) 1_555 1_555 1_555 yes
C(84) C(85) H(85) 120.10 1_555 1_555 1_555 yes
C(86) C(85) H(85) 119.63 1_555 1_555 1_555 yes
C(81) C(86) C(85) 120.00(2) 1_555 1_555 1_555 yes
C(81) C(86) H(86) 117.22 1_555 1_555 1_555 yes
C(85) C(86) H(86) 122.77 1_555 1_555 1_555 yes
N(1) C(91) C(92) 119.278(18) 1_555 1_555 1_555 yes
N(1) C(91) C(96) 120.604(18) 1_555 1_555 1_555 yes
C(92) C(91) C(96) 120.116(18) 1_555 1_555 1_555 yes
C(91) C(92) C(93) 119.90(2) 1_555 1_555 1_555 yes
C(91) C(92) H(92) 120.725 1_555 1_555 1_555 yes
C(93) C(92) H(92) 119.31 1_555 1_555 1_555 yes
C(92) C(93) C(94) 120.18(2) 1_555 1_555 1_555 yes
C(92) C(93) H(93) 119.03 1_555 1_555 1_555 yes
C(94) C(93) H(93) 120.70 1_555 1_555 1_555 yes
C(93) C(94) C(95) 119.71(2) 1_555 1_555 1_555 yes
C(93) C(94) H(94) 120.69 1_555 1_555 1_555 yes
C(95) C(94) H(94) 119.60 1_555 1_555 1_555 yes
C(94) C(95) C(96) 120.48(2) 1_555 1_555 1_555 yes
C(94) C(95) H(95) 118.26 1_555 1_555 1_555 yes
C(96) C(95) H(95) 121.21 1_555 1_555 1_555 yes
C(91) C(96) C(95) 119.60(2) 1_555 1_555 1_555 yes
C(91) C(96) H(96) 120.167 1_555 1_555 1_555 yes
C(95) C(96) H(96) 120.227 1_555 1_555 1_555 yes

loop_
_geom_bond_atom_site_label_1
_geom_bond_atom_site_label_2
_geom_bond_distance
_geom_bond_site_symmetry_1
_geom_bond_site_symmetry_2
_geom_bond_publ_flag
O(1) C(1) 1.2367(3) 1_555 1_555 yes
O(2) C(8) 1.3996(3) 1_555 1_555 yes
O(2) H(2) 0.9670 1_555 1_555 yes
N(1) C(1) 1.3673(2) 1_555 1_555 yes
N(1) C(91) 1.4342(3) 1_555 1_555 yes
N(2) C(4) 1.3470(5) 1_555 1_555 yes
N(2) C(6) 1.3472(4) 1_555 1_555 yes
C(1) C(2) 1.4909(3) 1_555 1_555 yes
C(2) C(3) 1.3894(3) 1_555 1_555 yes
C(2) C(7) 1.3884(3) 1_555 1_555 yes
C(3) C(4) 1.4039(4) 1_555 1_555 yes
C(3) H(3) 1.0825 1_555 1_555 yes
C(4) H(4) 1.0821 1_555 1_555 yes
C(6) C(7) 1.3903(3) 1_555 1_555 yes
C(6) H(6) 1.0845 1_555 1_555 yes
C(7) C(8) 1.5220(3) 1_555 1_555 yes
C(8) C(81) 1.5266(3) 1_555 1_555 yes
C(81) C(82) 1.4052(3) 1_555 1_555 yes
C(81) C(86) 1.3954(3) 1_555 1_555 yes
C(82) C(83) 1.3965(3) 1_555 1_555 yes
C(82) H(82) 1.0817 1_555 1_555 yes
C(83) C(84) 1.4020(4) 1_555 1_555 yes
C(83) H(83) 1.0829 1_555 1_555 yes
C(84) C(85) 1.3926(5) 1_555 1_555 yes
C(84) H(84) 1.0809 1_555 1_555 yes
C(85) C(86) 1.4017(3) 1_555 1_555 yes
C(85) H(85) 1.0814 1_555 1_555 yes
C(86) H(86) 1.0851 1_555 1_555 yes
C(91) C(92) 1.3996(3) 1_555 1_555 yes
C(91) C(96) 1.4017(3) 1_555 1_555 yes
C(92) C(93) 1.3994(3) 1_555 1_555 yes
C(92) H(92) 1.0834 1_555 1_555 yes
C(93) C(94) 1.3992(4) 1_555 1_555 yes
C(93) H(93) 1.0812 1_555 1_555 yes
C(94) C(95) 1.3973(4) 1_555 1_555 yes
C(94) H(94) 1.0817 1_555 1_555 yes
C(95) C(96) 1.3994(3) 1_555 1_555 yes
C(95) H(95) 1.0816 1_555 1_555 yes
C(96) H(96) 1.0828 1_555 1_555 yes

loop_
_publcif_info_datablock.id
_publcif_info_datablock.publ_exptl
_publcif_info_datablock.publ_geom
_publcif_info_datablock.structure
global ? ? ?
I y y y
II y y y
III y y y
